data_7230554
loop_
_publ_author_name
'Chen, Peng Yun'
'Wu, Ming Ze'
'Shi, Xiu Juan'
'Tian, Li'

_publ_section_title
;
 A family of multi-spin rare-earth complexes based on a triazole nitronyl
 nitroxide radical: synthesis, structure and magnetic properties
;
_journal_issue 28
_journal_name_full 'RSC Advances'
_journal_page_first 15480
_journal_paper_doi 10.1039/C8RA02546K
_journal_volume 8
_journal_year 2018
_chemical_formula_moiety 'C25 H21 F18 N5 O9 Tb'
_chemical_formula_sum 'C25 H21 F18 N5 O9 Tb'
_chemical_formula_weight 1036.39
_space_group_crystal_system triclinic
_space_group_IT_number 2
_space_group_name_Hall '-P 1'
_space_group_name_H-M_alt 'P -1'
_symmetry_space_group_name_Hall '-P 1'
_symmetry_space_group_name_H-M 'P -1'
_atom_sites_solution_hydrogens mixed
_audit_block_doi 10.5517/ccdc.csd.cc1zgcqj
_audit_creation_date 2016-01-26
_audit_creation_method
;
Olex2 1.2
(compiled 2015.09.30 svn.r3233 for OlexSys, GUI svn.r5103)
;
_audit_update_record
;
2018-03-20 deposited with the CCDC.
2018-04-12 downloaded from the CCDC.
;
_cell_angle_alpha 105.052(3)
_cell_angle_beta 103.900(3)
_cell_angle_gamma 99.476(3)
_cell_formula_units_Z 2
_cell_length_a 9.9958(3)
_cell_length_b 12.3076(4)
_cell_length_c 16.1878(6)
_cell_measurement_reflns_used 7346
_cell_measurement_temperature 113.01(10)
_cell_measurement_theta_max 73.6970
_cell_measurement_theta_min 3.8270
_cell_volume 1811.28(12)
_computing_cell_refinement 'CrysAlisPro 1.171.38.41 (Rigaku OD, 2015)'
_computing_data_collection 'CrysAlisPro 1.171.38.41 (Rigaku OD, 2015)'
_computing_data_reduction 'CrysAlisPro 1.171.38.41 (Rigaku OD, 2015)'
_computing_molecular_graphics 'Olex2 (Dolomanov et al., 2009)'
_computing_publication_material 'Olex2 (Dolomanov et al., 2009)'
_computing_structure_refinement 'ShelXL (Sheldrick, 2015)'
_computing_structure_solution 'ShelXT (Sheldrick, 2015)'
_diffrn_ambient_environment N~2~
_diffrn_ambient_temperature 113.01(10)
_diffrn_detector 'CCD plate'
_diffrn_detector_area_resol_mean 5.2740
_diffrn_detector_type AtlasS2
_diffrn_measured_fraction_theta_full 0.996
_diffrn_measured_fraction_theta_max 0.996
_diffrn_measurement_details
;
List of Runs (angles in degrees, time in seconds):

  # Type    Start    End  Width  t~exp~   \w     \q     \k     \f   Frames
#--------------------------------------------------------------------------
  1  \w    -68.00  31.00   1.00    1.00    --  -41.49  51.00 -11.00   99
  2  \w    -70.00  32.00   1.00    1.00    --  -41.49  57.00  90.00  102
  3  \w    -70.00  32.00   1.00    1.00    --  -41.49  57.00 120.00  102
  4  \w   -116.00 -17.00   1.00    1.00    --  -41.49 -38.00-180.00   99
  5  \w     23.00  98.00   1.00    1.00    --   41.49-125.00-180.00   75
  6  \w     31.00 135.00   1.00    1.00    --  107.08 -30.00 -90.00  104
  7  \w     94.00 133.00   1.00    1.00    --  107.08 -45.00-180.00   39
  8  \w     42.00 117.00   1.00    1.00    --  107.08 -30.00  90.00   75
  9  \w     36.00  81.00   1.00    1.00    --  107.08 -45.00-180.00   45
 10  \w     43.00 121.00   1.00    1.00    --  107.08-125.00  90.00   78
 11  \w     98.00 178.00   1.00    1.00    --  107.08  45.00 -90.00   80
 12  \w     34.00  83.00   1.00    1.00    --  107.08 -95.00 150.00   49
 13  \w     35.00 142.00   1.00    1.00    --  107.08 -15.00 -90.00  107
 14  \w     55.00 119.00   1.00    1.00    --  107.08-125.00-120.00   64
 15  \w     56.00 140.00   1.00    1.00    --  107.08 -77.00-120.00   84
 16  \w    104.00 175.00   1.00    1.00    --  107.08 125.00-150.00   71
;
_diffrn_measurement_device 'four-circle diffractometer'
_diffrn_measurement_device_type 'SuperNova, Dual, Cu at zero, AtlasS2'
_diffrn_measurement_method '\w scans'
_diffrn_orient_matrix_type 'CrysAlisPro convention (1999,Acta A55,543-557)'
_diffrn_orient_matrix_UB_11 0.0191863000
_diffrn_orient_matrix_UB_12 -0.1232065000
_diffrn_orient_matrix_UB_13 -0.0060610000
_diffrn_orient_matrix_UB_21 0.1520187000
_diffrn_orient_matrix_UB_22 0.0515563000
_diffrn_orient_matrix_UB_23 0.0642222000
_diffrn_orient_matrix_UB_31 -0.0574546000
_diffrn_orient_matrix_UB_32 0.0031213000
_diffrn_orient_matrix_UB_33 0.0805664000
_diffrn_radiation_monochromator mirror
_diffrn_radiation_probe x-ray
_diffrn_radiation_type CuK\a
_diffrn_radiation_wavelength 1.54184
_diffrn_reflns_av_R_equivalents 0.0510
_diffrn_reflns_av_unetI/netI 0.0636
_diffrn_reflns_Laue_measured_fraction_full 0.996
_diffrn_reflns_Laue_measured_fraction_max 0.996
_diffrn_reflns_limit_h_max 11
_diffrn_reflns_limit_h_min -11
_diffrn_reflns_limit_k_max 14
_diffrn_reflns_limit_k_min -14
_diffrn_reflns_limit_l_max 19
_diffrn_reflns_limit_l_min -8
_diffrn_reflns_number 13161
_diffrn_reflns_point_group_measured_fraction_full 0.996
_diffrn_reflns_point_group_measured_fraction_max 0.996
_diffrn_reflns_theta_full 67.069
_diffrn_reflns_theta_max 67.069
_diffrn_reflns_theta_min 3.833
_diffrn_source 'micro-focus sealed X-ray tube'
_diffrn_source_type 'SuperNova (Cu) X-ray Source'
_exptl_absorpt_coefficient_mu 10.990
_exptl_absorpt_correction_T_max 1.00000
_exptl_absorpt_correction_T_min 0.06031
_exptl_absorpt_correction_type multi-scan
_exptl_absorpt_process_details
;
CrysAlisPro 1.171.38.41 (Rigaku Oxford Diffraction, 2015)
Empirical absorption correction using spherical harmonics,
 implemented in SCALE3 ABSPACK scaling algorithm.
;
_exptl_crystal_colour violet
_exptl_crystal_colour_primary violet
_exptl_crystal_density_diffrn 1.900
_exptl_crystal_description block
_exptl_crystal_F_000 1010
_exptl_crystal_size_max 0.25
_exptl_crystal_size_mid 0.2
_exptl_crystal_size_min 0.18
_refine_diff_density_max 1.779
_refine_diff_density_min -1.054
_refine_diff_density_rms 0.138
_refine_ls_extinction_method none
_refine_ls_goodness_of_fit_ref 1.042
_refine_ls_hydrogen_treatment constr
_refine_ls_matrix_type full
_refine_ls_number_parameters 552
_refine_ls_number_reflns 6434
_refine_ls_number_restraints 122
_refine_ls_restrained_S_all 1.079
_refine_ls_R_factor_all 0.0522
_refine_ls_R_factor_gt 0.0470
_refine_ls_shift/su_max 0.002
_refine_ls_shift/su_mean 0.000
_refine_ls_structure_factor_coef Fsqd
_refine_ls_weighting_details 'w=1/[\s^2^(Fo^2^)+(0.0701P)^2^+1.9294P] where P=(Fo^2^+2Fc^2^)/3'
_refine_ls_weighting_scheme calc
_refine_ls_wR_factor_gt 0.1160
_refine_ls_wR_factor_ref 0.1205
_reflns_Friedel_coverage 0.000
_reflns_number_gt 5851
_reflns_number_total 6434
_reflns_threshold_expression 'I > 2\s(I)'
_cod_data_source_file c8ra02546k2.cif
_cod_data_source_block a160122a
_cod_original_cell_volume 1811.27(12)
_cod_database_code 7230554
_shelx_space_group_comment
;
The symmetry employed for this shelxl refinement is uniquely defined
by the following loop, which should always be used as a source of
symmetry information in preference to the above space-group names.
They are only intended as comments.
;
_reflns_odcompleteness_completeness 99.95
_reflns_odcompleteness_iscentric 1
_reflns_odcompleteness_theta 66.97
_olex2_refinement_description
;
1. Fixed Uiso
 At 1.2 times of:
  All C(H) groups
 At 1.5 times of:
  All C(H,H,H) groups, All O(H,H) groups
2. Restrained distances
 F9-C16 = F8-C16 = F7-C16
 1.34 with sigma of 0.001
 F9'-C16 = F7'-C16 = F8'-C16
 1.34 with sigma of 0.001
 C11'-C12 = C11-C12
 1.52 with sigma of 0.01
 F3'-C11' = F3-C11 = F1-C11 = F1'-C11' = F2-C11 = F2'-C11'
 1.34 with sigma of 0.001
 F9-F7 \\sim F7-F8
 with sigma of 0.001
 F7-F8 \\sim F8-F9
 with sigma of 0.001
 F9'-F7' \\sim F7'-F8'
 with sigma of 0.001
 F7'-F8' \\sim F8'-F9'
 with sigma of 0.001
 F3'-F1' \\sim F1'-F2'
 with sigma of 0.001
 F1'-F2' \\sim F2'-F3'
 with sigma of 0.001
 F3-F1 \\sim F1-F2
 with sigma of 0.001
 F1-F2 \\sim F2-F3
 with sigma of 0.001
3. Uiso/Uaniso restraints and constraints
Uanis(F8) \\sim Ueq, Uanis(F8') \\sim Ueq, Uanis(F7) \\sim Ueq, Uanis(F7')
\\sim Ueq, Uanis(F9) \\sim Ueq, Uanis(F9') \\sim Ueq, Uanis(F1) \\sim Ueq,
Uanis(F2) \\sim Ueq, Uanis(F3) \\sim Ueq, Uanis(F6) \\sim Ueq, Uanis(F5) \\sim
Ueq, Uanis(F15) \\sim Ueq, Uanis(F14) \\sim Ueq, Uanis(F16) \\sim Ueq,
Uanis(F17) \\sim Ueq, Uanis(F18) \\sim Ueq: with sigma of 0.005 and sigma for
terminal atoms of 0.01
Uanis(F1) \\sim Ueq, Uanis(F3) \\sim Ueq, Uanis(F2) \\sim Ueq: with sigma of
0.005 and sigma for terminal atoms of 0.005
Uanis(F9') = Uanis(F9)
Uanis(F7') = Uanis(F7)
Uanis(F8') = Uanis(F8)
Uanis(F3') = Uanis(F3)
Uanis(F1) = Uanis(F1')
Uanis(F2) = Uanis(F2')
Uanis(C11) = Uanis(C11')
4. Others
 Sof(F7')=Sof(F8')=Sof(F9')=1-FVAR(1)
 Sof(F7)=Sof(F8)=Sof(F9)=FVAR(1)
 Sof(F1')=Sof(F2')=Sof(F3')=Sof(C11')=1-FVAR(2)
 Sof(F1)=Sof(F2)=Sof(F3)=Sof(C11)=FVAR(2)
5.a Rotating group:
 O9(H9A,H9B)
5.b Aromatic/amide H refined with riding coordinates:
 C9(H9), C13(H13), C18(H18), C23(H23)
5.c Idealised Me refined as rotating group:
 C3(H3A,H3B,H3C), C4(H4A,H4B,H4C), C6(H6A,H6B,H6C), C7(H7A,H7B,H7C), C10(H10A,
 H10B,H10C)
;
_shelx_shelxl_version_number 2014/7
_olex2_date_sample_data_collection 2016-01-22
_olex2_submission_special_instructions 'No special instructions were received'
_oxdiff_exptl_absorpt_empirical_details
;
Empirical correction (ABSPACK) includes:
- Absorption correction using spherical harmonics
- Frame scaling
;
_oxdiff_exptl_absorpt_empirical_full_max 11.542
_oxdiff_exptl_absorpt_empirical_full_min 0.672

loop_
_space_group_symop_operation_xyz
'x, y, z'
'-x, -y, -z'

loop_
_atom_site_label
_atom_site_type_symbol
_atom_site_fract_x
_atom_site_fract_y
_atom_site_fract_z
_atom_site_U_iso_or_equiv
_atom_site_adp_type
_atom_site_occupancy
_atom_site_site_symmetry_order
_atom_site_calc_flag
_atom_site_refinement_flags_posn
_atom_site_refinement_flags_adp
_atom_site_refinement_flags_occupancy
_atom_site_disorder_assembly
_atom_site_disorder_group
Tb1 Tb 0.50809(3) 0.19558(2) 0.70047(2) 0.00948(11) Uani 1 1 d . . . . .
F4 F 0.1948(5) 0.0986(4) 0.3529(2) 0.0473(10) Uani 1 1 d . . . . .
F5 F 0.1229(5) -0.0064(3) 0.4259(3) 0.0497(11) Uani 1 1 d . U . . .
F6 F 0.0360(4) 0.1396(4) 0.4141(3) 0.0566(12) Uani 1 1 d . U . . .
F10 F 0.2282(5) -0.1799(3) 0.7289(2) 0.0413(10) Uani 1 1 d . . . . .
F11 F 0.2163(4) -0.0885(3) 0.8585(2) 0.0356(9) Uani 1 1 d . . . . .
F12 F 0.4180(4) -0.0945(4) 0.8378(3) 0.0533(12) Uani 1 1 d . . . . .
F13 F 0.4002(5) 0.3368(4) 0.9808(2) 0.0508(11) Uani 1 1 d . . . . .
F14 F 0.6181(6) 0.4316(4) 1.0369(3) 0.0584(12) Uani 1 1 d . U . . .
F15 F 0.5485(6) 0.2809(4) 1.0708(2) 0.0583(13) Uani 1 1 d . U . . .
F16 F 0.7626(6) -0.0252(5) 0.9347(4) 0.0762(16) Uani 1 1 d . U . . .
F17 F 0.9273(5) 0.1159(5) 0.9631(3) 0.0778(17) Uani 1 1 d . U . . .
F18 F 0.8597(5) -0.0022(4) 0.8347(2) 0.0529(12) Uani 1 1 d . U . . .
O1 O 0.7317(4) 0.3370(3) 0.7770(2) 0.0151(7) Uani 1 1 d . . . . .
O2 O 0.8872(4) 0.5787(3) 0.6262(2) 0.0192(8) Uani 1 1 d . . . . .
O3 O 0.4699(4) 0.3663(3) 0.6672(2) 0.0147(7) Uani 1 1 d . . . . .
O4 O 0.3369(4) 0.1294(3) 0.5573(2) 0.0146(7) Uani 1 1 d . . . . .
O5 O 0.2768(4) 0.2264(3) 0.7161(2) 0.0165(7) Uani 1 1 d . . . . .
O6 O 0.3814(4) 0.0337(3) 0.7258(2) 0.0162(7) Uani 1 1 d . . . . .
O7 O 0.5214(4) 0.2754(3) 0.8527(2) 0.0149(7) Uani 1 1 d . . . . .
O8 O 0.6784(4) 0.1186(3) 0.7910(2) 0.0136(7) Uani 1 1 d . . . . .
O9 O 0.5643(4) 0.0272(3) 0.6165(2) 0.0158(7) Uani 1 1 d . . . . .
H9A H 0.6118 -0.0035 0.6525 0.024 Uiso 1 1 d GR . . . .
H9B H 0.6150 0.0459 0.5837 0.024 Uiso 1 1 d GR . . . .
N1 N 0.7861(4) 0.4281(3) 0.7601(3) 0.0119(8) Uani 1 1 d . . . . .
N2 N 0.8641(5) 0.5415(3) 0.6888(3) 0.0137(8) Uani 1 1 d . . . . .
N3 N 0.6450(5) 0.2456(3) 0.5852(2) 0.0132(8) Uani 1 1 d . . . . .
N4 N 0.6330(5) 0.1666(4) 0.5054(3) 0.0174(9) Uani 1 1 d . . . . .
N5 N 0.8221(5) 0.3060(4) 0.5370(3) 0.0167(9) Uani 1 1 d . . . . .
C1 C 0.8044(5) 0.4322(4) 0.6819(3) 0.0104(9) Uani 1 1 d . . . . .
C2 C 0.8298(6) 0.5463(4) 0.8293(3) 0.0163(10) Uani 1 1 d . . . . .
C3 C 0.6930(6) 0.5816(5) 0.8374(4) 0.0261(12) Uani 1 1 d . . . . .
H3A H 0.6414 0.5875 0.7811 0.039 Uiso 1 1 calc GR . . . .
H3B H 0.7157 0.6552 0.8829 0.039 Uiso 1 1 calc GR . . . .
H3C H 0.6357 0.5242 0.8531 0.039 Uiso 1 1 calc GR . . . .
C4 C 0.9136(7) 0.5364(5) 0.9181(3) 0.0260(13) Uani 1 1 d . . . . .
H4A H 0.8532 0.4864 0.9380 0.039 Uiso 1 1 calc GR . . . .
H4B H 0.9475 0.6119 0.9620 0.039 Uiso 1 1 calc GR . . . .
H4C H 0.9929 0.5048 0.9100 0.039 Uiso 1 1 calc GR . . . .
C5 C 0.9184(5) 0.6179(4) 0.7856(3) 0.0145(10) Uani 1 1 d . . . . .
C6 C 0.8912(7) 0.7372(4) 0.7911(4) 0.0251(12) Uani 1 1 d . . . . .
H6A H 0.9444 0.7728 0.7589 0.038 Uiso 1 1 calc GR . . . .
H6B H 0.9202 0.7846 0.8526 0.038 Uiso 1 1 calc GR . . . .
H6C H 0.7917 0.7295 0.7651 0.038 Uiso 1 1 calc GR . . . .
C7 C 1.0770(6) 0.6239(5) 0.8156(4) 0.0246(12) Uani 1 1 d . . . . .
H7A H 1.0907 0.5478 0.8131 0.037 Uiso 1 1 calc GR . . . .
H7B H 1.1184 0.6751 0.8759 0.037 Uiso 1 1 calc GR . . . .
H7C H 1.1218 0.6526 0.7766 0.037 Uiso 1 1 calc GR . . . .
C8 C 0.7590(5) 0.3297(4) 0.6029(3) 0.0107(9) Uani 1 1 d . . . . .
C9 C 0.7392(6) 0.2039(4) 0.4784(3) 0.0214(12) Uani 1 1 d . . . . .
H9 H 0.7558 0.1653 0.4257 0.026 Uiso 1 1 calc R . . . .
C10 C 0.9611(7) 0.3656(5) 0.5339(4) 0.0311(14) Uani 1 1 d . . . . .
H10A H 0.9701 0.4478 0.5517 0.047 Uiso 1 1 calc GR . . . .
H10B H 0.9675 0.3396 0.4740 0.047 Uiso 1 1 calc GR . . . .
H10C H 1.0360 0.3480 0.5740 0.047 Uiso 1 1 calc GR . . . .
C12 C 0.3896(6) 0.3826(4) 0.6018(4) 0.0214(11) Uani 1 1 d D . . . .
C13 C 0.2931(6) 0.2998(5) 0.5249(3) 0.0208(11) Uani 1 1 d . . . . .
H13 H 0.2403 0.3253 0.4813 0.025 Uiso 1 1 calc R . . . .
C14 C 0.2725(6) 0.1806(5) 0.5107(3) 0.0174(10) Uani 1 1 d . . . . .
C15 C 0.1536(6) 0.1012(5) 0.4264(3) 0.0240(12) Uani 1 1 d . . . . .
C16 C 0.0948(4) 0.2578(4) 0.7784(2) 0.0262(12) Uani 1 1 d D . . . .
C17 C 0.2021(6) 0.1894(5) 0.7591(3) 0.0195(11) Uani 1 1 d . . . . .
C18 C 0.2082(6) 0.0954(5) 0.7923(3) 0.0200(11) Uani 1 1 d . . . . .
H18 H 0.1525 0.0810 0.8286 0.024 Uiso 1 1 calc R . . . .
C19 C 0.2963(6) 0.0244(4) 0.7714(3) 0.0171(10) Uani 1 1 d . . . . .
C20 C 0.2902(6) -0.0838(5) 0.8004(4) 0.0222(11) Uani 1 1 d . . . . .
C21 C 0.5310(7) 0.3239(5) 1.0039(3) 0.0289(13) Uani 1 1 d . . . . .
C22 C 0.5694(6) 0.2539(4) 0.9232(3) 0.0189(11) Uani 1 1 d . . . . .
C23 C 0.6568(6) 0.1802(5) 0.9384(3) 0.0218(11) Uani 1 1 d . . . . .
H23 H 0.6830 0.1708 0.9948 0.026 Uiso 1 1 calc R . . . .
C24 C 0.7068(6) 0.1192(4) 0.8705(3) 0.0179(11) Uani 1 1 d . . . . .
C25 C 0.8114(7) 0.0481(5) 0.8980(4) 0.0290(14) Uani 1 1 d . . . . .
F1 F 0.3367(10) 0.5295(8) 0.5327(5) 0.049(2) Uani 0.527(10) 1 d D U P A 1
F2 F 0.3818(10) 0.5680(12) 0.6759(5) 0.041(2) Uani 0.527(10) 1 d D U P A 1
F3 F 0.5518(8) 0.5582(10) 0.6155(6) 0.0352(19) Uani 0.527(10) 1 d D U P A 1
F7 F -0.0051(7) 0.2513(7) 0.7043(4) 0.068(2) Uani 0.565(6) 1 d D U P B 1
F8 F 0.0249(8) 0.2299(7) 0.8338(4) 0.063(2) Uani 0.565(6) 1 d D U P B 1
F9 F 0.1604(8) 0.3705(4) 0.8167(5) 0.084(3) Uani 0.565(6) 1 d D U P B 1
C11 C 0.4157(8) 0.5103(7) 0.6045(5) 0.026(3) Uani 0.527(10) 1 d D . P A 1
F1' F 0.2836(10) 0.5299(10) 0.5586(6) 0.049(2) Uani 0.473(10) 1 d D . P A 2
F2' F 0.3666(11) 0.5627(14) 0.6999(5) 0.041(2) Uani 0.473(10) 1 d D . P A 2
F3' F 0.5083(10) 0.5701(12) 0.6201(7) 0.0352(19) Uani 0.473(10) 1 d D . P A 2
F7' F 0.0611(11) 0.3182(7) 0.7217(5) 0.068(2) Uani 0.435(6) 1 d D U P B 2
F8' F -0.0290(6) 0.1874(7) 0.7692(6) 0.063(2) Uani 0.435(6) 1 d D U P B 2
F9' F 0.1281(12) 0.3351(7) 0.8600(4) 0.084(3) Uani 0.435(6) 1 d D U P B 2
C11' C 0.3839(9) 0.5107(7) 0.6209(5) 0.026(3) Uani 0.473(10) 1 d D . P A 2

loop_
_atom_site_aniso_label
_atom_site_aniso_U_11
_atom_site_aniso_U_22
_atom_site_aniso_U_33
_atom_site_aniso_U_23
_atom_site_aniso_U_13
_atom_site_aniso_U_12
Tb1 0.01450(17) 0.00747(15) 0.00694(15) 0.00426(10) 0.00251(11) 0.00171(10)
F4 0.061(3) 0.059(3) 0.0133(17) 0.0021(17) 0.0012(17) 0.022(2)
F5 0.051(3) 0.0289(19) 0.042(2) 0.0100(17) -0.0219(19) -0.0068(18)
F6 0.026(2) 0.052(3) 0.055(2) -0.021(2) -0.0193(18) 0.0198(19)
F10 0.078(3) 0.0141(16) 0.0326(19) 0.0067(14) 0.0261(19) -0.0016(17)
F11 0.061(3) 0.0242(17) 0.0272(17) 0.0126(14) 0.0248(17) 0.0012(16)
F12 0.040(2) 0.052(3) 0.089(3) 0.060(3) 0.015(2) 0.0142(19)
F13 0.056(3) 0.082(3) 0.0254(19) 0.013(2) 0.0195(19) 0.040(2)
F14 0.082(3) 0.033(2) 0.040(2) -0.0163(18) 0.015(2) 0.008(2)
F15 0.113(4) 0.067(3) 0.0271(19) 0.030(2) 0.039(2) 0.056(3)
F16 0.093(4) 0.083(3) 0.113(4) 0.085(3) 0.055(3) 0.058(3)
F17 0.060(3) 0.077(3) 0.059(3) -0.011(2) -0.028(2) 0.039(3)
F18 0.085(3) 0.059(3) 0.034(2) 0.0184(19) 0.021(2) 0.057(2)
O1 0.0238(19) 0.0141(17) 0.0089(16) 0.0084(14) 0.0036(14) 0.0026(14)
O2 0.029(2) 0.0175(18) 0.0145(17) 0.0130(15) 0.0067(15) 0.0025(15)
O3 0.0188(19) 0.0120(16) 0.0114(16) 0.0045(13) -0.0004(14) 0.0041(14)
O4 0.0181(19) 0.0144(17) 0.0111(16) 0.0047(14) 0.0023(14) 0.0054(14)
O5 0.023(2) 0.0151(17) 0.0144(17) 0.0079(14) 0.0063(15) 0.0052(15)
O6 0.0181(19) 0.0147(17) 0.0199(18) 0.0106(14) 0.0075(15) 0.0038(14)
O7 0.0229(19) 0.0139(16) 0.0093(16) 0.0059(13) 0.0048(14) 0.0050(14)
O8 0.0180(18) 0.0129(16) 0.0091(16) 0.0042(13) 0.0020(14) 0.0036(14)
O9 0.025(2) 0.0106(16) 0.0123(16) 0.0043(13) 0.0069(15) 0.0030(14)
N1 0.014(2) 0.0085(19) 0.0104(19) 0.0046(16) -0.0011(16) -0.0017(16)
N2 0.021(2) 0.0097(19) 0.0090(19) 0.0042(16) 0.0010(17) 0.0026(17)
N3 0.022(2) 0.0091(19) 0.0067(18) 0.0012(15) 0.0036(16) 0.0029(17)
N4 0.030(3) 0.012(2) 0.0086(19) 0.0011(16) 0.0047(18) 0.0042(18)
N5 0.029(3) 0.014(2) 0.012(2) 0.0070(17) 0.0118(18) 0.0060(18)
C1 0.012(2) 0.010(2) 0.008(2) 0.0033(18) 0.0022(18) 0.0012(18)
C2 0.024(3) 0.011(2) 0.011(2) 0.0034(19) 0.002(2) 0.001(2)
C3 0.033(3) 0.022(3) 0.019(3) -0.002(2) 0.011(2) 0.002(2)
C4 0.040(4) 0.023(3) 0.005(2) 0.005(2) -0.002(2) -0.006(2)
C5 0.020(3) 0.010(2) 0.008(2) 0.0022(18) -0.0027(19) -0.0007(19)
C6 0.040(4) 0.009(2) 0.023(3) 0.004(2) 0.005(3) 0.004(2)
C7 0.025(3) 0.022(3) 0.022(3) 0.009(2) 0.002(2) -0.004(2)
C8 0.017(3) 0.009(2) 0.010(2) 0.0069(18) 0.0066(19) 0.0054(18)
C9 0.041(3) 0.012(2) 0.011(2) 0.004(2) 0.009(2) 0.005(2)
C10 0.036(4) 0.026(3) 0.038(3) 0.010(3) 0.027(3) 0.003(3)
C12 0.023(3) 0.020(3) 0.023(3) 0.013(2) 0.004(2) 0.006(2)
C13 0.024(3) 0.021(3) 0.017(3) 0.012(2) -0.003(2) 0.006(2)
C14 0.017(3) 0.024(3) 0.013(2) 0.006(2) 0.009(2) 0.005(2)
C15 0.030(3) 0.022(3) 0.014(3) 0.001(2) -0.002(2) 0.013(2)
C16 0.029(3) 0.028(3) 0.032(3) 0.016(3) 0.017(3) 0.013(3)
C17 0.020(3) 0.022(3) 0.013(2) 0.005(2) 0.002(2) 0.002(2)
C18 0.023(3) 0.023(3) 0.019(3) 0.010(2) 0.011(2) 0.004(2)
C19 0.020(3) 0.013(2) 0.012(2) 0.0020(19) 0.001(2) -0.003(2)
C20 0.023(3) 0.020(3) 0.025(3) 0.014(2) 0.007(2) -0.002(2)
C21 0.047(4) 0.034(3) 0.009(2) 0.008(2) 0.007(3) 0.019(3)
C22 0.026(3) 0.014(2) 0.017(3) 0.007(2) 0.009(2) 0.002(2)
C23 0.031(3) 0.025(3) 0.011(2) 0.009(2) 0.005(2) 0.008(2)
C24 0.020(3) 0.016(2) 0.016(2) 0.006(2) 0.004(2) 0.000(2)
C25 0.043(4) 0.034(3) 0.015(3) 0.013(2) 0.005(3) 0.020(3)
F1 0.056(4) 0.030(2) 0.050(3) 0.025(3) -0.016(3) 0.011(3)
F2 0.053(3) 0.027(2) 0.047(4) 0.008(3) 0.019(3) 0.020(2)
F3 0.035(4) 0.025(3) 0.049(2) 0.023(2) 0.011(3) 0.002(3)
F7 0.056(5) 0.102(6) 0.056(3) 0.021(4) 0.007(3) 0.064(4)
F8 0.070(4) 0.074(4) 0.078(4) 0.036(4) 0.055(4) 0.042(3)
F9 0.072(4) 0.074(5) 0.102(5) -0.010(4) 0.037(4) 0.049(4)
C11 0.027(6) 0.023(3) 0.023(5) 0.014(3) -0.004(4) 0.002(3)
F1' 0.056(4) 0.030(2) 0.050(3) 0.025(3) -0.016(3) 0.011(3)
F2' 0.053(3) 0.027(2) 0.047(4) 0.008(3) 0.019(3) 0.020(2)
F3' 0.035(4) 0.025(3) 0.049(2) 0.023(2) 0.011(3) 0.002(3)
F7' 0.056(5) 0.102(6) 0.056(3) 0.021(4) 0.007(3) 0.064(4)
F8' 0.070(4) 0.074(4) 0.078(4) 0.036(4) 0.055(4) 0.042(3)
F9' 0.072(4) 0.074(5) 0.102(5) -0.010(4) 0.037(4) 0.049(4)
C11' 0.027(6) 0.023(3) 0.023(5) 0.014(3) -0.004(4) 0.002(3)

loop_
_atom_type_symbol
_atom_type_description
_atom_type_scat_dispersion_real
_atom_type_scat_dispersion_imag
_atom_type_scat_source
C C 0.0181 0.0091 'International Tables Vol C Tables 4.2.6.8 and 6.1.1.4'
H H 0.0000 0.0000 'International Tables Vol C Tables 4.2.6.8 and 6.1.1.4'
F F 0.0727 0.0534 'International Tables Vol C Tables 4.2.6.8 and 6.1.1.4'
N N 0.0311 0.0180 'International Tables Vol C Tables 4.2.6.8 and 6.1.1.4'
O O 0.0492 0.0322 'International Tables Vol C Tables 4.2.6.8 and 6.1.1.4'
Tb Tb -9.1472 9.1891 'International Tables Vol C Tables 4.2.6.8 and 6.1.1.4'

loop_
_geom_angle_atom_site_label_1
_geom_angle_atom_site_label_2
_geom_angle_atom_site_label_3
_geom_angle
O1 Tb1 O5 124.32(12)
O1 Tb1 O8 68.37(11)
O1 Tb1 N3 67.97(11)
O3 Tb1 O1 75.36(11)
O3 Tb1 O4 75.05(11)
O3 Tb1 O5 69.88(11)
O3 Tb1 O8 143.43(11)
O3 Tb1 O9 131.53(11)
O3 Tb1 N3 67.43(12)
O4 Tb1 O1 138.10(11)
O4 Tb1 O5 70.43(11)
O4 Tb1 O8 137.59(11)
O4 Tb1 O9 73.79(12)
O4 Tb1 N3 73.58(12)
O5 Tb1 N3 129.51(11)
O6 Tb1 O1 135.69(11)
O6 Tb1 O3 139.29(12)
O6 Tb1 O4 85.31(11)
O6 Tb1 O5 70.02(11)
O6 Tb1 O7 79.28(12)
O6 Tb1 O8 71.54(11)
O6 Tb1 O9 72.94(12)
O6 Tb1 N3 139.96(12)
O7 Tb1 O1 70.92(11)
O7 Tb1 O3 92.68(11)
O7 Tb1 O4 139.20(12)
O7 Tb1 O5 68.82(11)
O7 Tb1 O8 71.60(11)
O7 Tb1 O9 134.46(11)
O7 Tb1 N3 137.60(12)
O8 Tb1 O5 128.60(10)
O8 Tb1 N3 101.85(11)
O9 Tb1 O1 105.94(12)
O9 Tb1 O5 129.69(12)
O9 Tb1 O8 65.75(11)
O9 Tb1 N3 68.68(11)
N1 O1 Tb1 130.3(3)
C12 O3 Tb1 132.4(3)
C14 O4 Tb1 132.5(3)
C17 O5 Tb1 130.5(3)
C19 O6 Tb1 132.2(3)
C22 O7 Tb1 135.8(3)
C24 O8 Tb1 133.2(3)
Tb1 O9 H9A 110.1
Tb1 O9 H9B 110.2
H9A O9 H9B 108.7
O1 N1 C1 126.1(4)
O1 N1 C2 121.4(4)
C1 N1 C2 112.4(4)
O2 N2 C1 127.0(4)
O2 N2 C5 121.5(4)
C1 N2 C5 111.2(4)
N4 N3 Tb1 122.7(3)
C8 N3 Tb1 127.8(3)
C8 N3 N4 107.0(4)
C9 N4 N3 107.4(4)
C8 N5 C10 129.2(4)
C9 N5 C8 104.4(4)
C9 N5 C10 125.7(4)
N1 C1 N2 109.9(4)
N1 C1 C8 122.1(4)
N2 C1 C8 128.0(4)
N1 C2 C3 106.6(4)
N1 C2 C4 108.4(4)
N1 C2 C5 101.0(4)
C3 C2 C5 114.8(4)
C4 C2 C3 110.4(4)
C4 C2 C5 114.8(4)
C2 C3 H3A 109.5
C2 C3 H3B 109.5
C2 C3 H3C 109.5
H3A C3 H3B 109.5
H3A C3 H3C 109.5
H3B C3 H3C 109.5
C2 C4 H4A 109.5
C2 C4 H4B 109.5
C2 C4 H4C 109.5
H4A C4 H4B 109.5
H4A C4 H4C 109.5
H4B C4 H4C 109.5
N2 C5 C2 100.8(4)
N2 C5 C6 109.1(4)
N2 C5 C7 105.8(4)
C6 C5 C2 115.0(4)
C6 C5 C7 111.4(4)
C7 C5 C2 113.7(4)
C5 C6 H6A 109.5
C5 C6 H6B 109.5
C5 C6 H6C 109.5
H6A C6 H6B 109.5
H6A C6 H6C 109.5
H6B C6 H6C 109.5
C5 C7 H7A 109.5
C5 C7 H7B 109.5
C5 C7 H7C 109.5
H7A C7 H7B 109.5
H7A C7 H7C 109.5
H7B C7 H7C 109.5
N3 C8 N5 110.1(4)
N3 C8 C1 123.1(4)
N5 C8 C1 126.8(4)
N4 C9 N5 111.1(4)
N4 C9 H9 124.4
N5 C9 H9 124.4
N5 C10 H10A 109.5
N5 C10 H10B 109.5
N5 C10 H10C 109.5
H10A C10 H10B 109.5
H10A C10 H10C 109.5
H10B C10 H10C 109.5
O3 C12 C13 128.3(4)
O3 C12 C11 113.4(5)
O3 C12 C11' 111.6(5)
C13 C12 C11 117.9(4)
C13 C12 C11' 119.2(5)
C12 C13 H13 118.5
C14 C13 C12 122.9(4)
C14 C13 H13 118.5
O4 C14 C13 128.6(5)
O4 C14 C15 115.0(5)
C13 C14 C15 116.5(4)
F4 C15 C14 110.0(5)
F5 C15 F4 106.0(5)
F5 C15 F6 109.5(5)
F5 C15 C14 113.0(4)
F6 C15 F4 105.4(4)
F6 C15 C14 112.5(4)
F7 C16 C17 113.0(5)
F7 C16 F8 105.9(3)
F7 C16 F9 105.8(3)
F8 C16 C17 116.2(5)
F8 C16 F9 105.7(3)
F9 C16 C17 109.5(5)
F7' C16 C17 113.5(6)
F7' C16 F8' 104.6(4)
F8' C16 C17 111.1(6)
F9' C16 C17 117.3(6)
F9' C16 F7' 104.6(4)
F9' C16 F8' 104.6(4)
O5 C17 C16 114.4(4)
O5 C17 C18 128.2(5)
C18 C17 C16 117.4(4)
C17 C18 H18 119.9
C19 C18 C17 120.2(5)
C19 C18 H18 119.9
O6 C19 C18 128.1(5)
O6 C19 C20 112.6(5)
C18 C19 C20 119.2(5)
F10 C20 C19 110.5(4)
F11 C20 F10 106.3(4)
F11 C20 C19 114.1(5)
F12 C20 F10 106.6(5)
F12 C20 F11 106.9(4)
F12 C20 C19 112.0(4)
F13 C21 F14 106.7(5)
F13 C21 C22 111.7(5)
F14 C21 C22 108.9(5)
F15 C21 F13 109.5(5)
F15 C21 F14 105.8(5)
F15 C21 C22 113.8(5)
O7 C22 C21 114.3(5)
O7 C22 C23 128.4(5)
C23 C22 C21 117.3(4)
C22 C23 H23 119.2
C22 C23 C24 121.5(5)
C24 C23 H23 119.2
O8 C24 C23 127.6(5)
O8 C24 C25 116.2(5)
C23 C24 C25 116.2(4)
F16 C25 F17 102.5(5)
F16 C25 C24 112.9(5)
F17 C25 C24 110.9(5)
F18 C25 F16 110.9(5)
F18 C25 F17 104.4(6)
F18 C25 C24 114.2(4)
F1 C11 C12 114.8(7)
F1 C11 F2 107.4(4)
F1 C11 F3 107.4(4)
F2 C11 C12 106.6(9)
F2 C11 F3 107.3(4)
F3 C11 C12 113.0(8)
F1' C11' C12 113.9(8)
F1' C11' F2' 106.1(5)
F1' C11' F3' 106.1(5)
F2' C11' C12 116.5(10)
F3' C11' C12 107.4(9)
F3' C11' F2' 106.1(5)

loop_
_geom_bond_atom_site_label_1
_geom_bond_atom_site_label_2
_geom_bond_distance
Tb1 O1 2.415(4)
Tb1 O3 2.367(3)
Tb1 O4 2.370(3)
Tb1 O5 2.465(4)
Tb1 O6 2.364(3)
Tb1 O7 2.366(3)
Tb1 O8 2.449(3)
Tb1 O9 2.397(3)
Tb1 N3 2.698(4)
F4 C15 1.344(7)
F5 C15 1.306(7)
F6 C15 1.329(7)
F10 C20 1.352(7)
F11 C20 1.334(6)
F12 C20 1.320(7)
F13 C21 1.318(7)
F14 C21 1.352(8)
F15 C21 1.310(6)
F16 C25 1.296(7)
F17 C25 1.337(8)
F18 C25 1.294(7)
O1 N1 1.287(5)
O2 N2 1.268(5)
O3 C12 1.249(6)
O4 C14 1.235(6)
O5 C17 1.245(6)
O6 C19 1.263(6)
O7 C22 1.241(6)
O8 C24 1.247(6)
O9 H9A 0.8648
O9 H9B 0.8651
N1 C1 1.334(6)
N1 C2 1.507(6)
N2 C1 1.343(6)
N2 C5 1.514(6)
N3 N4 1.365(5)
N3 C8 1.324(6)
N4 C9 1.301(7)
N5 C8 1.357(6)
N5 C9 1.352(7)
N5 C10 1.479(7)
C1 C8 1.459(7)
C2 C3 1.526(8)
C2 C4 1.525(7)
C2 C5 1.559(7)
C3 H3A 0.9600
C3 H3B 0.9600
C3 H3C 0.9600
C4 H4A 0.9600
C4 H4B 0.9600
C4 H4C 0.9600
C5 C6 1.521(7)
C5 C7 1.525(8)
C6 H6A 0.9600
C6 H6B 0.9600
C6 H6C 0.9600
C7 H7A 0.9600
C7 H7B 0.9600
C7 H7C 0.9600
C9 H9 0.9300
C10 H10A 0.9600
C10 H10B 0.9600
C10 H10C 0.9600
C12 C13 1.400(8)
C12 C11 1.537(8)
C12 C11' 1.539(8)
C13 H13 0.9300
C13 C14 1.397(7)
C14 C15 1.542(7)
C16 C17 1.510(7)
C16 F7 1.3385(10)
C16 F8 1.3397(10)
C16 F9 1.3407(11)
C16 F7' 1.3399(10)
C16 F8' 1.3404(11)
C16 F9' 1.3392(11)
C17 C18 1.400(7)
C18 H18 0.9300
C18 C19 1.378(8)
C19 C20 1.519(7)
C21 C22 1.537(7)
C22 C23 1.385(8)
C23 H23 0.9300
C23 C24 1.408(7)
C24 C25 1.529(7)
F1 C11 1.3398(10)
F2 C11 1.3401(10)
F3 C11 1.3401(11)
F1' C11' 1.3399(10)
F2' C11' 1.3401(10)
F3' C11' 1.3401(11)

loop_
_geom_torsion_atom_site_label_1
_geom_torsion_atom_site_label_2
_geom_torsion_atom_site_label_3
_geom_torsion_atom_site_label_4
_geom_torsion
Tb1 O1 N1 C1 -53.2(6)
Tb1 O1 N1 C2 123.4(4)
Tb1 O3 C12 C13 0.2(9)
Tb1 O3 C12 C11 -172.6(4)
Tb1 O3 C12 C11' 168.9(5)
Tb1 O4 C14 C13 7.9(8)
Tb1 O4 C14 C15 -171.8(3)
Tb1 O5 C17 C16 160.0(3)
Tb1 O5 C17 C18 -18.6(8)
Tb1 O6 C19 C18 28.1(8)
Tb1 O6 C19 C20 -155.4(3)
Tb1 O7 C22 C21 -171.7(4)
Tb1 O7 C22 C23 11.6(9)
Tb1 O8 C24 C23 -8.6(8)
Tb1 O8 C24 C25 173.3(4)
Tb1 N3 N4 C9 -162.0(3)
Tb1 N3 C8 N5 160.8(3)
Tb1 N3 C8 C1 -20.0(6)
F13 C21 C22 O7 38.4(7)
F13 C21 C22 C23 -144.5(5)
F14 C21 C22 O7 -79.2(6)
F14 C21 C22 C23 97.9(6)
F15 C21 C22 O7 163.1(5)
F15 C21 C22 C23 -19.9(8)
O1 N1 C1 N2 180.0(4)
O1 N1 C1 C8 1.8(7)
O1 N1 C2 C3 -72.5(5)
O1 N1 C2 C4 46.4(6)
O1 N1 C2 C5 167.4(4)
O2 N2 C1 N1 -174.5(4)
O2 N2 C1 C8 3.6(8)
O2 N2 C5 C2 165.3(4)
O2 N2 C5 C6 43.9(6)
O2 N2 C5 C7 -76.1(5)
O3 C12 C13 C14 0.2(10)
O3 C12 C11 F1 176.3(5)
O3 C12 C11 F2 -65.0(6)
O3 C12 C11 F3 52.7(7)
O3 C12 C11' F1' -170.5(6)
O3 C12 C11' F2' -46.4(7)
O3 C12 C11' F3' 72.3(6)
O4 C14 C15 F4 -106.6(5)
O4 C14 C15 F5 11.6(7)
O4 C14 C15 F6 136.2(5)
O5 C17 C18 C19 -6.3(9)
O6 C19 C20 F10 -68.8(6)
O6 C19 C20 F11 171.5(4)
O6 C19 C20 F12 49.9(6)
O7 C22 C23 C24 1.6(9)
O8 C24 C25 F16 -126.6(6)
O8 C24 C25 F17 119.0(6)
O8 C24 C25 F18 1.4(8)
N1 C1 C8 N3 33.6(7)
N1 C1 C8 N5 -147.3(5)
N1 C2 C5 N2 20.0(4)
N1 C2 C5 C6 137.1(4)
N1 C2 C5 C7 -92.8(5)
N2 C1 C8 N3 -144.2(5)
N2 C1 C8 N5 34.9(8)
N3 N4 C9 N5 -0.5(6)
N4 N3 C8 N5 -1.0(5)
N4 N3 C8 C1 178.1(4)
C1 N1 C2 C3 104.6(5)
C1 N1 C2 C4 -136.6(4)
C1 N1 C2 C5 -15.6(5)
C1 N2 C5 C2 -20.6(5)
C1 N2 C5 C6 -142.0(5)
C1 N2 C5 C7 98.0(5)
C2 N1 C1 N2 3.1(6)
C2 N1 C1 C8 -175.0(4)
C3 C2 C5 N2 -94.2(5)
C3 C2 C5 C6 22.9(6)
C3 C2 C5 C7 153.1(4)
C4 C2 C5 N2 136.3(4)
C4 C2 C5 C6 -106.6(5)
C4 C2 C5 C7 23.5(6)
C5 N2 C1 N1 11.8(6)
C5 N2 C1 C8 -170.2(5)
C8 N3 N4 C9 1.0(5)
C8 N5 C9 N4 -0.1(6)
C9 N5 C8 N3 0.7(5)
C9 N5 C8 C1 -178.4(4)
C10 N5 C8 N3 -170.6(5)
C10 N5 C8 C1 10.3(8)
C10 N5 C9 N4 171.6(5)
C12 C13 C14 O4 -4.5(9)
C12 C13 C14 C15 175.1(5)
C13 C12 C11 F1 2.7(8)
C13 C12 C11 F2 121.4(6)
C13 C12 C11 F3 -120.9(6)
C13 C12 C11' F1' -0.7(9)
C13 C12 C11' F2' 123.4(6)
C13 C12 C11' F3' -117.9(6)
C13 C14 C15 F4 73.7(6)
C13 C14 C15 F5 -168.1(5)
C13 C14 C15 F6 -43.5(7)
C16 C17 C18 C19 175.2(4)
C17 C18 C19 O6 2.4(9)
C17 C18 C19 C20 -173.9(5)
C18 C19 C20 F10 108.1(6)
C18 C19 C20 F11 -11.6(7)
C18 C19 C20 F12 -133.2(5)
C21 C22 C23 C24 -175.0(5)
C22 C23 C24 O8 -2.6(9)
C22 C23 C24 C25 175.5(5)
C23 C24 C25 F16 55.1(7)
C23 C24 C25 F17 -59.3(7)
C23 C24 C25 F18 -176.9(5)
F7 C16 C17 O5 65.4(6)
F7 C16 C17 C18 -115.9(6)
F8 C16 C17 O5 -171.9(5)
F8 C16 C17 C18 6.8(7)
F9 C16 C17 O5 -52.3(6)
F9 C16 C17 C18 126.4(5)
C11 C12 C13 C14 172.8(6)
F7' C16 C17 O5 22.6(6)
F7' C16 C17 C18 -158.7(6)
F8' C16 C17 O5 140.1(5)
F8' C16 C17 C18 -41.2(6)
F9' C16 C17 O5 -99.7(6)
F9' C16 C17 C18 79.0(7)
C11' C12 C13 C14 -167.7(6)
